data_7028472
loop_
_publ_author_name
'Le Roy, Jennifer J.'
'Korobkov, Ilia'
'Kim, Jee Eon'
'Schelter, Eric J.'
'Murugesu, Muralee'

_publ_section_title
;
 Structural and magnetic conformation of a cerocene [Ce(COT'')2](-)
 exhibiting a uniconfigurational f(1) ground state and slow-magnetic
 relaxation.
;
_journal_issue 7
_journal_name_full 'Dalton transactions (Cambridge, England : 2003)'
_journal_page_first 2737
_journal_page_last 2740
_journal_paper_doi 10.1039/c3dt53280a
_journal_volume 43
_journal_year 2014
_chemical_formula_sum 'C40 H78 Ce Li O6 Si4'
_chemical_formula_weight 914.44
_chemical_name_systematic
; 
 ? 
;
_space_group_crystal_system triclinic
_space_group_IT_number 2
_space_group_name_Hall '-P 1'
_space_group_name_H-M_alt 'P -1'
_symmetry_space_group_name_Hall '-P 1'
_symmetry_space_group_name_H-M 'P -1'
_atom_sites_solution_hydrogens geom
_audit_creation_method SHELXL-2013
_cell_angle_alpha 99.150(7)
_cell_angle_beta 102.147(7)
_cell_angle_gamma 98.922(6)
_cell_formula_units_Z 2
_cell_length_a 11.744(4)
_cell_length_b 12.376(4)
_cell_length_c 18.533(6)
_cell_measurement_reflns_used 4510
_cell_measurement_temperature 200(2)
_cell_measurement_theta_max 30.47
_cell_measurement_theta_min 3.71
_cell_volume 2549.7(15)
_computing_cell_refinement 'APEX II, Bruker (2009)'
_computing_data_collection 'APEX II, Bruker (2009)'
_computing_data_reduction 'XPREP, Bruker (2009)'
_computing_molecular_graphics 'SHELXTL, Bruker (2004)'
_computing_publication_material 'SHELXTL, Bruker (2004)'
_computing_structure_refinement 'SHELXL-2013 (Sheldrick, 2013)'
_computing_structure_solution 'SHELXS-03 (Sheldrick, 2003)'
_diffrn_ambient_temperature 200(2)
_diffrn_measured_fraction_theta_full 0.986
_diffrn_measured_fraction_theta_max 0.878
_diffrn_measurement_device_type 'Bruker APEX-II CCD'
_diffrn_measurement_method '\f and \w scans'
_diffrn_radiation_type MoK\a
_diffrn_radiation_wavelength 0.71073
_diffrn_reflns_av_R_equivalents 0.0313
_diffrn_reflns_av_unetI/netI 0.0483
_diffrn_reflns_Laue_measured_fraction_full 0.986
_diffrn_reflns_Laue_measured_fraction_max 0.878
_diffrn_reflns_limit_h_max 15
_diffrn_reflns_limit_h_min -16
_diffrn_reflns_limit_k_max 17
_diffrn_reflns_limit_k_min -17
_diffrn_reflns_limit_l_max 26
_diffrn_reflns_limit_l_min -25
_diffrn_reflns_number 33388
_diffrn_reflns_point_group_measured_fraction_full 0.986
_diffrn_reflns_point_group_measured_fraction_max 0.878
_diffrn_reflns_theta_full 25.242
_diffrn_reflns_theta_max 30.555
_diffrn_reflns_theta_min 1.699
_exptl_absorpt_coefficient_mu 1.023
_exptl_absorpt_correction_T_max 0.7461
_exptl_absorpt_correction_T_min 0.6376
_exptl_absorpt_correction_type multi-scan
_exptl_absorpt_process_details 'SADABS, Bruker (2003)'
_exptl_crystal_colour green
_exptl_crystal_density_diffrn 1.191
_exptl_crystal_density_meas ?
_exptl_crystal_description needle
_exptl_crystal_F_000 966
_exptl_crystal_size_max 0.240
_exptl_crystal_size_mid 0.080
_exptl_crystal_size_min 0.070
_refine_diff_density_max 0.696
_refine_diff_density_min -0.539
_refine_diff_density_rms 0.082
_refine_ls_extinction_method none
_refine_ls_goodness_of_fit_ref 1.023
_refine_ls_hydrogen_treatment constr
_refine_ls_matrix_type full
_refine_ls_number_parameters 469
_refine_ls_number_reflns 13751
_refine_ls_number_restraints 0
_refine_ls_restrained_S_all 1.023
_refine_ls_R_factor_all 0.0530
_refine_ls_R_factor_gt 0.0362
_refine_ls_shift/su_max 0.004
_refine_ls_shift/su_mean 0.000
_refine_ls_structure_factor_coef Fsqd
_refine_ls_weighting_details 'w=1/[\s^2^(Fo^2^)+(0.0374P)^2^+0.6013P] where P=(Fo^2^+2Fc^2^)/3'
_refine_ls_weighting_scheme calc
_refine_ls_wR_factor_gt 0.0757
_refine_ls_wR_factor_ref 0.0819
_reflns_Friedel_coverage 0.000
_reflns_number_gt 11104
_reflns_number_total 13751
_reflns_threshold_expression 'I > 2\s(I)'
_cod_data_source_file c3dt53280a.txt
_cod_data_source_block mm148
_cod_depositor_comments
;
The following automatic conversions were performed:

'_exptl_crystal_density_meas' value 'n/a' was changed to '?' - the
value is perceived as not measured.

Automatic conversion script
Id: cif_fix_values 3008 2015-01-20 13:52:24Z robertas 
;
_cod_original_cell_volume 2549.7(14)
_cod_database_code 7028472
_shelx_space_group_comment
; 
The symmetry employed for this shelxl refinement is uniquely defined 
by the following loop, which should always be used as a source of 
symmetry information in preference to the above space-group names. 
They are only intended as comments. 
;
_shelx_estimated_absorpt_t_min 0.791
_shelx_estimated_absorpt_t_max 0.932
_shelxl_version_number 2013-4

loop_
_space_group_symop_operation_xyz
'x, y, z'
'-x, -y, -z'

loop_
_atom_site_label
_atom_site_type_symbol
_atom_site_fract_x
_atom_site_fract_y
_atom_site_fract_z
_atom_site_U_iso_or_equiv
_atom_site_adp_type
_atom_site_occupancy
_atom_site_site_symmetry_order
_atom_site_calc_flag
_atom_site_refinement_flags_posn
_atom_site_refinement_flags_adp
Ce1 Ce 0.85889(2) 0.63457(2) 0.74180(2) 0.02682(4) Uani 1 1 d . .
Si1 Si 0.77728(7) 0.36424(6) 0.55258(4) 0.03725(16) Uani 1 1 d . .
Si2 Si 0.53492(7) 0.71429(6) 0.78747(4) 0.03945(17) Uani 1 1 d . .
Si3 Si 0.80953(7) 0.88990(6) 0.61530(4) 0.04120(17) Uani 1 1 d . .
Si4 Si 1.07196(8) 0.76837(6) 0.96089(4) 0.0466(2) Uani 1 1 d . .
C1 C 0.7511(2) 0.43353(18) 0.64363(13) 0.0293(5) Uani 1 1 d . .
C2 C 0.6666(2) 0.50460(18) 0.63486(13) 0.0303(5) Uani 1 1 d . .
H2A H 0.6352 0.5039 0.5831 0.036 Uiso 1 1 calc R U
C3 C 0.6160(2) 0.57610(18) 0.68137(13) 0.0307(5) Uani 1 1 d . .
H3A H 0.5609 0.6108 0.6525 0.037 Uiso 1 1 calc R U
C4 C 0.6261(2) 0.60954(18) 0.75995(13) 0.0296(5) Uani 1 1 d . .
C5 C 0.6947(2) 0.57649(19) 0.82315(14) 0.0320(5) Uani 1 1 d . .
H5A H 0.6845 0.6143 0.8694 0.038 Uiso 1 1 calc R U
C6 C 0.7734(2) 0.5025(2) 0.83451(14) 0.0347(5) Uani 1 1 d . .
H6A H 0.7992 0.4996 0.8862 0.042 Uiso 1 1 calc R U
C7 C 0.8236(2) 0.4313(2) 0.78776(14) 0.0358(6) Uani 1 1 d . .
H7A H 0.8754 0.3927 0.8157 0.043 Uiso 1 1 calc R U
C8 C 0.8153(2) 0.40383(18) 0.70978(14) 0.0333(5) Uani 1 1 d . .
H8A H 0.8647 0.3529 0.6983 0.040 Uiso 1 1 calc R U
C9 C 0.7683(3) 0.4586(3) 0.48275(17) 0.0597(8) Uani 1 1 d . .
H9A H 0.8275 0.5276 0.5037 0.090 Uiso 1 1 calc R U
H9B H 0.6888 0.4763 0.4718 0.090 Uiso 1 1 calc R U
H9C H 0.7841 0.4211 0.4362 0.090 Uiso 1 1 calc R U
C10 C 0.6635(3) 0.2323(2) 0.51229(19) 0.0647(9) Uani 1 1 d . .
H10A H 0.6683 0.1826 0.5486 0.097 Uiso 1 1 calc R U
H10B H 0.6788 0.1952 0.4655 0.097 Uiso 1 1 calc R U
H10C H 0.5840 0.2504 0.5018 0.097 Uiso 1 1 calc R U
C11 C 0.9281(3) 0.3267(3) 0.5650(2) 0.0664(9) Uani 1 1 d . .
H11A H 0.9893 0.3944 0.5857 0.100 Uiso 1 1 calc R U
H11B H 0.9382 0.2913 0.5162 0.100 Uiso 1 1 calc R U
H11C H 0.9356 0.2747 0.5997 0.100 Uiso 1 1 calc R U
C12 C 0.6297(3) 0.8492(2) 0.84524(19) 0.0597(9) Uani 1 1 d . .
H12A H 0.6823 0.8816 0.8163 0.090 Uiso 1 1 calc R U
H12B H 0.6776 0.8351 0.8916 0.090 Uiso 1 1 calc R U
H12C H 0.5788 0.9013 0.8579 0.090 Uiso 1 1 calc R U
C13 C 0.4383(3) 0.6609(3) 0.8480(2) 0.0684(10) Uani 1 1 d . .
H13A H 0.4881 0.6447 0.8930 0.103 Uiso 1 1 calc R U
H13B H 0.3829 0.5926 0.8195 0.103 Uiso 1 1 calc R U
H13C H 0.3935 0.7176 0.8631 0.103 Uiso 1 1 calc R U
C14 C 0.4343(4) 0.7428(4) 0.7025(2) 0.0977(16) Uani 1 1 d . .
H14A H 0.4820 0.7714 0.6697 0.146 Uiso 1 1 calc R U
H14B H 0.3889 0.7984 0.7186 0.146 Uiso 1 1 calc R U
H14C H 0.3795 0.6736 0.6751 0.146 Uiso 1 1 calc R U
C15 C 0.9079(2) 0.82705(19) 0.68414(13) 0.0314(5) Uani 1 1 d . .
C16 C 0.9153(2) 0.86539(18) 0.76231(13) 0.0315(5) Uani 1 1 d . .
H16A H 0.8725 0.9237 0.7696 0.038 Uiso 1 1 calc R U
C17 C 0.9693(2) 0.83978(18) 0.83201(13) 0.0319(5) Uani 1 1 d . .
H17A H 0.9517 0.8847 0.8732 0.038 Uiso 1 1 calc R U
C18 C 1.0434(2) 0.76450(19) 0.85700(13) 0.0330(5) Uani 1 1 d . .
C19 C 1.0969(2) 0.6878(2) 0.81618(15) 0.0371(6) Uani 1 1 d . .
H19A H 1.1445 0.6509 0.8484 0.045 Uiso 1 1 calc R U
C20 C 1.0972(2) 0.6524(2) 0.73966(16) 0.0388(6) Uani 1 1 d . .
H20A H 1.1464 0.5992 0.7335 0.047 Uiso 1 1 calc R U
C21 C 1.0422(2) 0.6770(2) 0.67034(15) 0.0378(6) Uani 1 1 d . .
H21A H 1.0632 0.6360 0.6289 0.045 Uiso 1 1 calc R U
C22 C 0.9640(2) 0.74718(19) 0.64772(14) 0.0345(5) Uani 1 1 d . .
H22A H 0.9430 0.7396 0.5945 0.041 Uiso 1 1 calc R U
C23 C 0.7236(4) 0.9831(4) 0.6619(2) 0.0845(13) Uani 1 1 d . .
H23A H 0.6739 1.0136 0.6238 0.127 Uiso 1 1 calc R U
H23B H 0.7789 1.0445 0.6988 0.127 Uiso 1 1 calc R U
H23C H 0.6731 0.9402 0.6875 0.127 Uiso 1 1 calc R U
C24 C 0.9006(3) 0.9781(3) 0.5671(2) 0.0754(11) Uani 1 1 d . .
H24A H 0.9472 0.9327 0.5414 0.113 Uiso 1 1 calc R U
H24B H 0.9545 1.0399 0.6045 0.113 Uiso 1 1 calc R U
H24C H 0.8482 1.0081 0.5302 0.113 Uiso 1 1 calc R U
C25 C 0.7017(3) 0.7808(3) 0.5409(2) 0.0795(12) Uani 1 1 d . .
H25A H 0.7448 0.7307 0.5159 0.119 Uiso 1 1 calc R U
H25B H 0.6569 0.8165 0.5038 0.119 Uiso 1 1 calc R U
H25C H 0.6468 0.7379 0.5639 0.119 Uiso 1 1 calc R U
C26 C 0.9342(4) 0.7799(4) 0.9958(2) 0.1001(15) Uani 1 1 d . .
H26A H 0.9515 0.7814 1.0501 0.150 Uiso 1 1 calc R U
H26B H 0.8712 0.7155 0.9697 0.150 Uiso 1 1 calc R U
H26C H 0.9081 0.8487 0.9859 0.150 Uiso 1 1 calc R U
C27 C 1.1196(5) 0.6410(4) 0.9870(2) 0.1161(19) Uani 1 1 d . .
H27A H 1.1920 0.6318 0.9704 0.174 Uiso 1 1 calc R U
H27B H 1.0566 0.5758 0.9626 0.174 Uiso 1 1 calc R U
H27C H 1.1353 0.6479 1.0417 0.174 Uiso 1 1 calc R U
C28 C 1.1865(5) 0.8914(4) 1.0153(2) 0.128(2) Uani 1 1 d . .
H28A H 1.2608 0.8889 0.9995 0.192 Uiso 1 1 calc R U
H28B H 1.1998 0.8903 1.0691 0.192 Uiso 1 1 calc R U
H28C H 1.1592 0.9599 1.0058 0.192 Uiso 1 1 calc R U
Li1 Li 0.3303(4) 0.2013(3) 0.7861(3) 0.0410(10) Uani 1 1 d . .
O1 O 0.38782(18) 0.35661(16) 0.86723(11) 0.0517(5) Uani 1 1 d . .
O2 O 0.16625(17) 0.24105(15) 0.81785(11) 0.0511(5) Uani 1 1 d . .
O3 O 0.35239(19) 0.08974(17) 0.86799(13) 0.0602(6) Uani 1 1 d . .
O4 O 0.23734(19) 0.04881(16) 0.72084(12) 0.0574(6) Uani 1 1 d . .
O5 O 0.50189(18) 0.20503(17) 0.77125(12) 0.0535(5) Uani 1 1 d . .
O6 O 0.32549(19) 0.28053(16) 0.69062(11) 0.0549(5) Uani 1 1 d . .
C29 C 0.5083(3) 0.3951(3) 0.91073(18) 0.0615(9) Uani 1 1 d . .
H29A H 0.5148 0.4671 0.9437 0.092 Uiso 1 1 calc R U
H29B H 0.5613 0.4037 0.8768 0.092 Uiso 1 1 calc R U
H29C H 0.5309 0.3406 0.9414 0.092 Uiso 1 1 calc R U
C30 C 0.3032(3) 0.3876(3) 0.90671(18) 0.0576(8) Uani 1 1 d . .
H30A H 0.3221 0.4691 0.9267 0.069 Uiso 1 1 calc R U
H30B H 0.3043 0.3488 0.9496 0.069 Uiso 1 1 calc R U
C31 C 0.1831(3) 0.3555(2) 0.85316(19) 0.0576(8) Uani 1 1 d . .
H31A H 0.1208 0.3663 0.8807 0.069 Uiso 1 1 calc R U
H31B H 0.1780 0.4029 0.8147 0.069 Uiso 1 1 calc R U
C32 C 0.0469(3) 0.1944(3) 0.7763(2) 0.0648(9) Uani 1 1 d . .
H32A H -0.0083 0.2262 0.8024 0.097 Uiso 1 1 calc R U
H32B H 0.0321 0.1133 0.7721 0.097 Uiso 1 1 calc R U
H32C H 0.0351 0.2119 0.7258 0.097 Uiso 1 1 calc R U
C33 C 0.3829(4) 0.1199(4) 0.9473(2) 0.0925(14) Uani 1 1 d . .
H33A H 0.3857 0.0527 0.9688 0.139 Uiso 1 1 calc R U
H33B H 0.3232 0.1583 0.9641 0.139 Uiso 1 1 calc R U
H33C H 0.4609 0.1698 0.9642 0.139 Uiso 1 1 calc R U
C34 C 0.2534(4) -0.0001(3) 0.8405(2) 0.0780(12) Uani 1 1 d . .
H34A H 0.1801 0.0255 0.8477 0.094 Uiso 1 1 calc R U
H34B H 0.2645 -0.0609 0.8685 0.094 Uiso 1 1 calc R U
C35 C 0.2427(4) -0.0410(2) 0.7602(2) 0.0773(11) Uani 1 1 d . .
H35A H 0.3118 -0.0748 0.7536 0.093 Uiso 1 1 calc R U
H35B H 0.1699 -0.0992 0.7393 0.093 Uiso 1 1 calc R U
C36 C 0.2321(4) 0.0137(3) 0.6430(2) 0.0859(13) Uani 1 1 d . .
H36A H 0.1830 -0.0613 0.6246 0.129 Uiso 1 1 calc R U
H36B H 0.3125 0.0124 0.6362 0.129 Uiso 1 1 calc R U
H36C H 0.1973 0.0658 0.6145 0.129 Uiso 1 1 calc R U
C37 C 0.5814(4) 0.1368(4) 0.7962(3) 0.1034(16) Uani 1 1 d . .
H37A H 0.6557 0.1574 0.7811 0.155 Uiso 1 1 calc R U
H37B H 0.5459 0.0585 0.7737 0.155 Uiso 1 1 calc R U
H37C H 0.5978 0.1470 0.8512 0.155 Uiso 1 1 calc R U
C38 C 0.5182(3) 0.2387(3) 0.7039(2) 0.0704(11) Uani 1 1 d . .
H38A H 0.4933 0.1738 0.6614 0.085 Uiso 1 1 calc R U
H38B H 0.6030 0.2704 0.7093 0.085 Uiso 1 1 calc R U
C39 C 0.4446(3) 0.3245(3) 0.68926(19) 0.0714(11) Uani 1 1 d . .
H39A H 0.4765 0.3933 0.7283 0.086 Uiso 1 1 calc R U
H39B H 0.4466 0.3434 0.6395 0.086 Uiso 1 1 calc R U
C40 C 0.2457(5) 0.3518(4) 0.6682(2) 0.1008(15) Uani 1 1 d . .
H40A H 0.2614 0.3776 0.6233 0.151 Uiso 1 1 calc R U
H40B H 0.2572 0.4162 0.7091 0.151 Uiso 1 1 calc R U
H40C H 0.1637 0.3104 0.6568 0.151 Uiso 1 1 calc R U

loop_
_atom_site_aniso_label
_atom_site_aniso_U_11
_atom_site_aniso_U_22
_atom_site_aniso_U_33
_atom_site_aniso_U_23
_atom_site_aniso_U_13
_atom_site_aniso_U_12
Ce1 0.02386(7) 0.02767(7) 0.02880(7) 0.00754(5) 0.00702(5) 0.00174(5)
Si1 0.0409(4) 0.0361(3) 0.0356(4) 0.0034(3) 0.0119(3) 0.0101(3)
Si2 0.0373(4) 0.0462(4) 0.0373(4) 0.0051(3) 0.0115(3) 0.0156(3)
Si3 0.0491(4) 0.0474(4) 0.0342(4) 0.0201(3) 0.0134(3) 0.0136(3)
Si4 0.0552(5) 0.0450(4) 0.0313(4) 0.0142(3) -0.0020(3) -0.0047(4)
C1 0.0300(12) 0.0267(10) 0.0317(12) 0.0046(9) 0.0097(10) 0.0048(9)
C2 0.0276(12) 0.0336(11) 0.0274(12) 0.0060(9) 0.0051(9) 0.0016(9)
C3 0.0234(11) 0.0335(11) 0.0342(13) 0.0082(9) 0.0055(9) 0.0031(9)
C4 0.0260(11) 0.0315(11) 0.0319(12) 0.0075(9) 0.0092(9) 0.0029(9)
C5 0.0317(12) 0.0350(12) 0.0315(12) 0.0088(10) 0.0128(10) 0.0039(10)
C6 0.0352(13) 0.0405(13) 0.0302(13) 0.0153(10) 0.0077(10) 0.0043(10)
C7 0.0360(13) 0.0348(12) 0.0390(14) 0.0187(10) 0.0056(11) 0.0076(10)
C8 0.0342(13) 0.0279(11) 0.0405(14) 0.0095(10) 0.0102(11) 0.0100(10)
C9 0.086(2) 0.0605(18) 0.0463(18) 0.0157(14) 0.0340(17) 0.0253(17)
C10 0.079(2) 0.0498(17) 0.0530(19) -0.0069(14) 0.0123(17) -0.0015(16)
C11 0.060(2) 0.088(2) 0.058(2) 0.0073(18) 0.0219(17) 0.0343(19)
C12 0.075(2) 0.0430(15) 0.066(2) 0.0045(14) 0.0324(18) 0.0113(15)
C13 0.053(2) 0.073(2) 0.088(3) 0.0057(19) 0.0432(19) 0.0131(17)
C14 0.114(3) 0.139(4) 0.054(2) 0.005(2) 0.006(2) 0.100(3)
C15 0.0352(13) 0.0331(11) 0.0283(12) 0.0127(9) 0.0106(10) 0.0029(10)
C16 0.0358(13) 0.0273(11) 0.0339(13) 0.0110(9) 0.0110(10) 0.0049(9)
C17 0.0371(13) 0.0293(11) 0.0276(12) 0.0042(9) 0.0094(10) 0.0005(10)
C18 0.0297(12) 0.0346(12) 0.0309(12) 0.0101(10) 0.0025(10) -0.0020(10)
C19 0.0255(12) 0.0406(13) 0.0426(15) 0.0136(11) 0.0009(10) 0.0028(10)
C20 0.0249(12) 0.0413(13) 0.0541(17) 0.0091(12) 0.0164(11) 0.0092(10)
C21 0.0321(13) 0.0435(13) 0.0411(15) 0.0053(11) 0.0195(11) 0.0059(11)
C22 0.0370(13) 0.0390(12) 0.0289(12) 0.0094(10) 0.0129(10) 0.0024(11)
C23 0.109(3) 0.112(3) 0.069(3) 0.049(2) 0.039(2) 0.074(3)
C24 0.086(3) 0.087(3) 0.064(2) 0.049(2) 0.022(2) 0.009(2)
C25 0.076(3) 0.073(2) 0.072(2) 0.0236(19) -0.020(2) 0.0078(19)
C26 0.100(3) 0.166(5) 0.045(2) 0.036(3) 0.029(2) 0.026(3)
C27 0.201(6) 0.094(3) 0.064(3) 0.046(2) 0.013(3) 0.056(3)
C28 0.166(5) 0.117(4) 0.045(2) 0.016(2) -0.021(3) -0.075(3)
Li1 0.042(2) 0.036(2) 0.043(3) 0.0076(18) 0.012(2) 0.0007(18)
O1 0.0496(12) 0.0510(11) 0.0472(11) -0.0072(9) 0.0175(9) -0.0028(9)
O2 0.0429(11) 0.0466(11) 0.0593(13) 0.0021(9) 0.0083(10) 0.0094(9)
O3 0.0593(14) 0.0519(12) 0.0686(15) 0.0226(10) 0.0163(11) -0.0036(10)
O4 0.0613(14) 0.0422(10) 0.0600(13) -0.0026(9) 0.0175(11) -0.0069(10)
O5 0.0444(12) 0.0586(12) 0.0622(13) 0.0096(10) 0.0256(10) 0.0089(10)
O6 0.0632(14) 0.0547(12) 0.0477(12) 0.0208(10) 0.0139(10) 0.0030(10)
C29 0.0526(19) 0.0610(18) 0.057(2) -0.0048(15) 0.0120(15) -0.0105(15)
C30 0.063(2) 0.0491(16) 0.0570(19) -0.0064(14) 0.0261(16) 0.0026(15)
C31 0.063(2) 0.0497(16) 0.064(2) 0.0067(15) 0.0242(17) 0.0169(15)
C32 0.0433(18) 0.077(2) 0.066(2) 0.0056(17) 0.0050(16) 0.0079(16)
C33 0.115(4) 0.091(3) 0.064(3) 0.032(2) 0.014(2) -0.010(3)
C34 0.076(3) 0.057(2) 0.097(3) 0.037(2) 0.013(2) -0.0117(18)
C35 0.081(3) 0.0321(15) 0.108(3) 0.0056(17) 0.016(2) -0.0008(16)
C36 0.087(3) 0.080(2) 0.065(2) -0.0273(19) 0.018(2) -0.015(2)
C37 0.071(3) 0.133(4) 0.135(4) 0.043(3) 0.050(3) 0.054(3)
C38 0.054(2) 0.093(3) 0.058(2) 0.0031(19) 0.0303(17) -0.0147(19)
C39 0.087(3) 0.066(2) 0.052(2) 0.0149(16) 0.0238(18) -0.028(2)
C40 0.136(4) 0.119(4) 0.080(3) 0.062(3) 0.037(3) 0.066(3)

loop_
_atom_type_symbol
_atom_type_description
_atom_type_scat_dispersion_real
_atom_type_scat_dispersion_imag
_atom_type_scat_source
C C 0.0033 0.0016 'International Tables Vol C Tables 4.2.6.8 and 6.1.1.4'
H H 0.0000 0.0000 'International Tables Vol C Tables 4.2.6.8 and 6.1.1.4'
O O 0.0106 0.0060 'International Tables Vol C Tables 4.2.6.8 and 6.1.1.4'
Si Si 0.0817 0.0704 'International Tables Vol C Tables 4.2.6.8 and 6.1.1.4'
Li Li -0.0003 0.0001 'International Tables Vol C Tables 4.2.6.8 and 6.1.1.4'
Ce Ce -0.2486 2.6331 'International Tables Vol C Tables 4.2.6.8 and 6.1.1.4'

loop_
_geom_angle_atom_site_label_1
_geom_angle_atom_site_label_2
_geom_angle_atom_site_label_3
_geom_angle
C2 Ce1 C17 149.33(7)
C2 Ce1 C5 75.86(7)
C17 Ce1 C5 97.92(7)
C2 Ce1 C8 56.10(7)
C17 Ce1 C8 152.66(7)
C5 Ce1 C8 76.60(7)
C2 Ce1 C22 98.29(7)
C17 Ce1 C22 76.12(7)
C5 Ce1 C22 157.95(8)
C8 Ce1 C22 118.18(7)
C2 Ce1 C19 152.97(8)
C17 Ce1 C19 56.02(8)
C5 Ce1 C19 118.08(8)
C8 Ce1 C19 102.47(7)
C22 Ce1 C19 76.56(8)
C2 Ce1 C3 29.77(7)
C17 Ce1 C3 123.15(7)
C5 Ce1 C3 55.91(7)
C8 Ce1 C3 76.29(7)
C22 Ce1 C3 109.28(7)
C19 Ce1 C3 173.97(7)
C2 Ce1 C16 123.53(7)
C17 Ce1 C16 29.72(7)
C5 Ce1 C16 109.22(7)
C8 Ce1 C16 174.09(7)
C22 Ce1 C16 55.96(7)
C19 Ce1 C16 75.93(7)
C3 Ce1 C16 105.91(7)
C2 Ce1 C1 29.87(7)
C17 Ce1 C1 176.47(7)
C5 Ce1 C1 85.13(7)
C8 Ce1 C1 29.91(7)
C22 Ce1 C1 100.39(7)
C19 Ce1 C1 124.02(7)
C3 Ce1 C1 57.25(7)
C16 Ce1 C1 147.31(7)
C2 Ce1 C18 176.00(7)
C17 Ce1 C18 29.99(7)
C5 Ce1 C18 100.15(7)
C8 Ce1 C18 123.66(7)
C22 Ce1 C18 85.30(7)
C19 Ce1 C18 29.73(8)
C3 Ce1 C18 147.03(7)
C16 Ce1 C18 57.20(7)
C1 Ce1 C18 151.27(7)
C2 Ce1 C21 107.19(8)
C17 Ce1 C21 82.85(7)
C5 Ce1 C21 172.57(7)
C8 Ce1 C21 99.31(7)
C22 Ce1 C21 29.35(7)
C19 Ce1 C21 56.34(8)
C3 Ce1 C21 129.60(8)
C16 Ce1 C21 75.02(7)
C1 Ce1 C21 94.36(7)
C18 Ce1 C21 76.80(8)
C2 Ce1 C7 75.13(7)
C17 Ce1 C7 126.71(7)
C5 Ce1 C7 56.27(8)
C8 Ce1 C7 29.45(7)
C22 Ce1 C7 143.59(8)
C19 Ce1 C7 93.17(7)
C3 Ce1 C7 82.90(7)
C16 Ce1 C7 155.35(7)
C1 Ce1 C7 56.55(7)
C18 Ce1 C7 103.03(7)
C21 Ce1 C7 117.47(8)
C9 Si1 C1 111.09(12)
C9 Si1 C11 106.63(16)
C1 Si1 C11 112.22(13)
C9 Si1 C10 109.28(16)
C1 Si1 C10 109.64(13)
C11 Si1 C10 107.86(17)
C13 Si2 C14 107.2(2)
C13 Si2 C12 105.63(15)
C14 Si2 C12 109.45(19)
C13 Si2 C4 110.67(13)
C14 Si2 C4 111.34(14)
C12 Si2 C4 112.25(13)
C25 Si3 C24 107.38(18)
C25 Si3 C23 108.0(2)
C24 Si3 C23 106.32(19)
C25 Si3 C15 111.84(14)
C24 Si3 C15 110.34(15)
C23 Si3 C15 112.63(14)
C27 Si4 C28 108.4(3)
C27 Si4 C18 112.67(17)
C28 Si4 C18 111.65(15)
C27 Si4 C26 106.4(2)
C28 Si4 C26 106.2(3)
C18 Si4 C26 111.21(15)
C2 C1 C8 130.7(2)
C2 C1 Si1 113.98(17)
C8 C1 Si1 115.31(18)
C2 C1 Ce1 74.18(12)
C8 C1 Ce1 74.57(13)
Si1 C1 Ce1 132.47(10)
C3 C2 C1 138.1(2)
C3 C2 Ce1 75.68(13)
C1 C2 Ce1 75.95(13)
C2 C3 C4 136.7(2)
C2 C3 Ce1 74.55(13)
C4 C3 Ce1 76.37(13)
C3 C4 C5 130.8(2)
C3 C4 Si2 116.12(18)
C5 C4 Si2 113.12(17)
C3 C4 Ce1 74.01(13)
C5 C4 Ce1 73.75(13)
Si2 C4 Ce1 131.95(10)
C6 C5 C4 136.5(2)
C6 C5 Ce1 76.00(14)
C4 C5 Ce1 76.47(13)
C5 C6 C7 135.7(2)
C5 C6 Ce1 74.63(13)
C7 C6 Ce1 75.19(13)
C8 C7 C6 135.4(2)
C8 C7 Ce1 74.66(13)
C6 C7 Ce1 75.28(13)
C7 C8 C1 136.0(2)
C7 C8 Ce1 75.89(13)
C1 C8 Ce1 75.52(12)
C22 C15 C16 130.7(2)
C22 C15 Si3 112.52(17)
C16 C15 Si3 116.75(18)
C22 C15 Ce1 74.12(13)
C16 C15 Ce1 74.51(12)
Si3 C15 Ce1 130.60(11)
C17 C16 C15 137.2(2)
C17 C16 Ce1 74.70(12)
C15 C16 Ce1 75.70(13)
C16 C17 C18 137.2(2)
C16 C17 Ce1 75.58(13)
C18 C17 Ce1 75.53(13)
C19 C18 C17 130.8(2)
C19 C18 Si4 115.55(18)
C17 C18 Si4 113.63(18)
C19 C18 Ce1 74.76(13)
C17 C18 Ce1 74.48(13)
Si4 C18 Ce1 129.00(10)
C20 C19 C18 136.2(2)
C20 C19 Ce1 75.74(14)
C18 C19 Ce1 75.50(14)
C21 C20 C19 135.6(3)
C21 C20 Ce1 75.25(14)
C19 C20 Ce1 74.68(14)
C22 C21 C20 135.6(2)
C22 C21 Ce1 74.73(14)
C20 C21 Ce1 75.33(14)
C21 C22 C15 136.4(2)
C21 C22 Ce1 75.92(14)
C15 C22 Ce1 76.07(13)
O4 Li1 O5 103.1(2)
O4 Li1 O6 93.4(2)
O5 Li1 O6 78.25(17)
O4 Li1 O1 164.9(3)
O5 Li1 O1 91.22(18)
O6 Li1 O1 94.02(18)
O4 Li1 O3 78.23(16)
O5 Li1 O3 92.8(2)
O6 Li1 O3 166.2(3)
O1 Li1 O3 96.7(2)
O4 Li1 O2 91.24(18)
O5 Li1 O2 165.6(2)
O6 Li1 O2 99.8(2)
O1 Li1 O2 74.58(16)
O3 Li1 O2 91.42(18)
C30 O1 C29 113.1(2)
C30 O1 Li1 115.5(2)
C29 O1 Li1 123.0(2)
C31 O2 C32 113.5(2)
C31 O2 Li1 111.5(2)
C32 O2 Li1 125.9(2)
C33 O3 C34 112.4(3)
C33 O3 Li1 127.7(2)
C34 O3 Li1 105.0(2)
C36 O4 C35 111.9(3)
C36 O4 Li1 124.6(2)
C35 O4 Li1 113.3(2)
C37 O5 C38 112.3(3)
C37 O5 Li1 127.5(3)
C38 O5 Li1 113.6(2)
C39 O6 C40 112.4(3)
C39 O6 Li1 108.4(2)
C40 O6 Li1 125.1(3)
O1 C30 C31 108.2(2)
O2 C31 C30 108.2(3)
O3 C34 C35 108.9(3)
O4 C35 C34 109.9(3)
O5 C38 C39 108.0(3)
O6 C39 C38 108.6(2)

loop_
_geom_bond_atom_site_label_1
_geom_bond_atom_site_label_2
_geom_bond_distance
Ce1 C2 2.755(2)
Ce1 C17 2.765(2)
Ce1 C5 2.765(2)
Ce1 C8 2.766(2)
Ce1 C22 2.766(2)
Ce1 C19 2.769(3)
Ce1 C3 2.770(2)
Ce1 C16 2.776(2)
Ce1 C1 2.778(2)
Ce1 C18 2.778(2)
Ce1 C21 2.781(2)
Ce1 C7 2.781(2)
Si1 C9 1.873(3)
Si1 C1 1.875(2)
Si1 C11 1.877(3)
Si1 C10 1.877(3)
Si2 C13 1.877(3)
Si2 C14 1.877(4)
Si2 C12 1.878(3)
Si2 C4 1.881(3)
Si3 C25 1.863(4)
Si3 C24 1.867(3)
Si3 C23 1.873(4)
Si3 C15 1.882(3)
Si4 C27 1.853(4)
Si4 C28 1.857(4)
Si4 C18 1.875(3)
Si4 C26 1.882(4)
C1 C2 1.426(3)
C1 C8 1.431(3)
C2 C3 1.419(3)
C3 C4 1.424(3)
C4 C5 1.430(3)
C5 C6 1.406(4)
C6 C7 1.418(4)
C7 C8 1.410(4)
C15 C22 1.429(3)
C15 C16 1.431(3)
C16 C17 1.421(3)
C17 C18 1.434(3)
C18 C19 1.423(4)
C19 C20 1.417(4)
C20 C21 1.413(4)
C21 C22 1.406(4)
Li1 O4 2.073(4)
Li1 O5 2.084(5)
Li1 O6 2.149(5)
Li1 O1 2.159(5)
Li1 O3 2.212(5)
Li1 O2 2.232(5)
O1 C30 1.416(3)
O1 C29 1.438(4)
O2 C31 1.428(3)
O2 C32 1.430(3)
O3 C33 1.411(4)
O3 C34 1.420(4)
O4 C36 1.425(4)
O4 C35 1.426(4)
O5 C37 1.409(4)
O5 C38 1.417(4)
O6 C39 1.427(4)
O6 C40 1.427(4)
C30 C31 1.497(4)
C34 C35 1.465(5)
C38 C39 1.492(5)

loop_
_geom_torsion_atom_site_label_1
_geom_torsion_atom_site_label_2
_geom_torsion_atom_site_label_3
_geom_torsion_atom_site_label_4
_geom_torsion
C9 Si1 C1 C2 35.1(2)
C11 Si1 C1 C2 154.38(19)
C10 Si1 C1 C2 -85.8(2)
C9 Si1 C1 C8 -146.98(19)
C11 Si1 C1 C8 -27.7(2)
C10 Si1 C1 C8 92.1(2)
C9 Si1 C1 Ce1 -55.0(2)
C11 Si1 C1 Ce1 64.2(2)
C10 Si1 C1 Ce1 -175.94(16)
C8 C1 C2 C3 3.9(4)
Si1 C1 C2 C3 -178.6(2)
Ce1 C1 C2 C3 -48.6(3)
C8 C1 C2 Ce1 52.6(2)
Si1 C1 C2 Ce1 -129.95(13)
C1 C2 C3 C4 -0.7(5)
Ce1 C2 C3 C4 -49.4(3)
C1 C2 C3 Ce1 48.7(3)
C2 C3 C4 C5 -2.0(4)
Ce1 C3 C4 C5 -50.9(2)
C2 C3 C4 Si2 178.2(2)
Ce1 C3 C4 Si2 129.34(13)
C2 C3 C4 Ce1 48.9(3)
C13 Si2 C4 C3 125.2(2)
C14 Si2 C4 C3 6.1(3)
C12 Si2 C4 C3 -117.02(19)
C13 Si2 C4 C5 -54.6(2)
C14 Si2 C4 C5 -173.7(2)
C12 Si2 C4 C5 63.2(2)
C13 Si2 C4 Ce1 -143.14(17)
C14 Si2 C4 Ce1 97.7(2)
C12 Si2 C4 Ce1 -25.4(2)
C3 C4 C5 C6 -1.1(4)
Si2 C4 C5 C6 178.7(2)
Ce1 C4 C5 C6 -52.0(3)
C3 C4 C5 Ce1 51.0(2)
Si2 C4 C5 Ce1 -129.24(13)
C4 C5 C6 C7 3.5(5)
Ce1 C5 C6 C7 -48.7(3)
C4 C5 C6 Ce1 52.2(3)
C5 C6 C7 C8 -0.5(5)
Ce1 C6 C7 C8 -49.0(3)
C5 C6 C7 Ce1 48.5(3)
C6 C7 C8 C1 -1.7(5)
Ce1 C7 C8 C1 -50.9(3)
C6 C7 C8 Ce1 49.2(3)
C2 C1 C8 C7 -1.4(4)
Si1 C1 C8 C7 -178.9(2)
Ce1 C1 C8 C7 51.0(3)
C2 C1 C8 Ce1 -52.4(2)
Si1 C1 C8 Ce1 130.11(13)
C25 Si3 C15 C22 52.1(2)
C24 Si3 C15 C22 -67.4(2)
C23 Si3 C15 C22 174.0(2)
C25 Si3 C15 C16 -128.1(2)
C24 Si3 C15 C16 112.4(2)
C23 Si3 C15 C16 -6.2(2)
C25 Si3 C15 Ce1 -36.0(2)
C24 Si3 C15 Ce1 -155.41(17)
C23 Si3 C15 Ce1 86.0(2)
C22 C15 C16 C17 -4.7(4)
Si3 C15 C16 C17 175.5(2)
Ce1 C15 C16 C17 47.5(3)
C22 C15 C16 Ce1 -52.2(2)
Si3 C15 C16 Ce1 128.06(14)
C15 C16 C17 C18 1.1(5)
Ce1 C16 C17 C18 48.8(3)
C15 C16 C17 Ce1 -47.8(3)
C16 C17 C18 C19 4.2(4)
Ce1 C17 C18 C19 53.1(2)
C16 C17 C18 Si4 -175.1(2)
Ce1 C17 C18 Si4 -126.26(13)
C16 C17 C18 Ce1 -48.9(3)
C27 Si4 C18 C19 -19.8(3)
C28 Si4 C18 C19 102.4(3)
C26 Si4 C18 C19 -139.2(2)
C27 Si4 C18 C17 159.6(2)
C28 Si4 C18 C17 -78.1(3)
C26 Si4 C18 C17 40.3(2)
C27 Si4 C18 Ce1 70.9(3)
C28 Si4 C18 Ce1 -166.9(2)
C26 Si4 C18 Ce1 -48.5(2)
C17 C18 C19 C20 -2.6(5)
Si4 C18 C19 C20 176.8(2)
Ce1 C18 C19 C20 50.4(3)
C17 C18 C19 Ce1 -53.0(2)
Si4 C18 C19 Ce1 126.35(14)
C18 C19 C20 C21 -1.4(5)
Ce1 C19 C20 C21 48.9(3)
C18 C19 C20 Ce1 -50.4(3)
C19 C20 C21 C22 0.2(5)
Ce1 C20 C21 C22 49.0(3)
C19 C20 C21 Ce1 -48.8(3)
C20 C21 C22 C15 2.3(5)
Ce1 C21 C22 C15 51.4(3)
C20 C21 C22 Ce1 -49.2(3)
C16 C15 C22 C21 0.9(4)
Si3 C15 C22 C21 -179.3(2)
Ce1 C15 C22 C21 -51.4(3)
C16 C15 C22 Ce1 52.3(2)
Si3 C15 C22 Ce1 -127.91(13)
C29 O1 C30 C31 173.2(2)
Li1 O1 C30 C31 -37.7(3)
C32 O2 C31 C30 168.8(3)
Li1 O2 C31 C30 -42.0(3)
O1 C30 C31 O2 51.7(3)
C33 O3 C34 C35 -168.6(3)
Li1 O3 C34 C35 48.8(4)
C36 O4 C35 C34 177.4(3)
Li1 O4 C35 C34 30.5(4)
O3 C34 C35 O4 -54.4(4)
C37 O5 C38 C39 -170.9(3)
Li1 O5 C38 C39 35.2(3)
C40 O6 C39 C38 -172.9(3)
Li1 O6 C39 C38 44.7(3)
O5 C38 C39 O6 -53.0(3)
